data_4109403
loop_
_publ_author_name
'Mikhail Shatruk'
'Alina Dragulescu-Andrasi'
'Kristen Chambers'
'Sebastian A. Stoian'
'Emile L. Bominaar'
'Catalina Achim'
'Kim R. Dunbar'

_publ_contact_author_address
; 
Department of Chemistry
Texas A&M University
PO Box 30012 
College Station 
Texas 77842-3012 
USA
;
_publ_contact_author_email dunbar@mail.chem.tamu.edu
_publ_contact_author_fax (979)8457177
_publ_contact_author_name 'Dunbar, Kim R.'
_publ_contact_author_phone (979)8625235
_publ_section_title
;
 Properties of Prussian Blue Materials Manifested in Molecular Complexes:
 Observation of Cyanide Linkage Isomerism and Spin-Crossover Behavior in
 Pentanuclear Cyanide Clusters
;
_journal_name_full 'Journal of the American Chemical Society'
_journal_page_first 6104
_journal_page_last 6116
_journal_paper_doi 10.1021/ja066273x
_journal_volume 129
_journal_year 2007
_chemical_formula_sum 'C108 H96 Fe5 N24'
_chemical_formula_weight 2009.34
_chemical_name_systematic
; 
 ? 
;
_space_group_IT_number 14
_symmetry_cell_setting monoclinic
_symmetry_space_group_name_Hall '-P 2ybc'
_symmetry_space_group_name_H-M 'P 1 21/c 1'
_atom_sites_solution_hydrogens geom
_atom_sites_solution_primary direct
_atom_sites_solution_secondary difmap
_audit_creation_method SHELXL-97
_cell_angle_alpha 90.00
_cell_angle_beta 97.682(6)
_cell_angle_gamma 90.00
_cell_formula_units_Z 4
_cell_length_a 18.967(5)
_cell_length_b 24.818(7)
_cell_length_c 24.440(6)
_cell_measurement_reflns_used 128
_cell_measurement_temperature 110(2)
_cell_volume 11401(5)
_computing_cell_refinement 'SMART V5.625 (Bruker, 2000)'
_computing_data_collection 'SMART V5.625 (Bruker, 2000)'
_computing_data_reduction 'SAINT V6.32 (Bruker, 2001)'
_computing_molecular_graphics 'X-Seed (Barbour, 2001)'
_computing_publication_material 'SHELXL-97 (Sheldrick, 1997)'
_computing_structure_refinement 'SHELXL-97 (Sheldrick, 1997)'
_computing_structure_solution 'SHELXS-97 (Sheldrick, 1997)'
_diffrn_ambient_temperature 110(2)
_diffrn_measured_fraction_theta_full 0.930
_diffrn_measured_fraction_theta_max 0.930
_diffrn_measurement_device_type 'Bruker SMART 1000 CCD area-detector'
_diffrn_measurement_method 'profile data from \w scans'
_diffrn_radiation_monochromator graphite
_diffrn_radiation_source 'fine-focus sealed tube'
_diffrn_radiation_type MoK\a
_diffrn_radiation_wavelength 0.71073
_diffrn_reflns_av_R_equivalents 0.1358
_diffrn_reflns_av_sigmaI/netI 0.2403
_diffrn_reflns_limit_h_max 25
_diffrn_reflns_limit_h_min -23
_diffrn_reflns_limit_k_max 32
_diffrn_reflns_limit_k_min -33
_diffrn_reflns_limit_l_max 32
_diffrn_reflns_limit_l_min -31
_diffrn_reflns_number 117450
_diffrn_reflns_theta_full 28.43
_diffrn_reflns_theta_max 28.43
_diffrn_reflns_theta_min 1.17
_exptl_absorpt_coefficient_mu 0.674
_exptl_absorpt_correction_T_max 0.9356
_exptl_absorpt_correction_T_min 0.8182
_exptl_absorpt_correction_type multi-scan
_exptl_absorpt_process_details 'SADABS v2.03 (Bruker, 2003)'
_exptl_crystal_colour 'burgundy red'
_exptl_crystal_density_diffrn 1.171
_exptl_crystal_description block
_exptl_crystal_F_000 4168
_exptl_crystal_size_max 0.31
_exptl_crystal_size_mid 0.18
_exptl_crystal_size_min 0.10
_platon_squeeze_details ' ?'
_refine_diff_density_max 0.623
_refine_diff_density_min -0.776
_refine_diff_density_rms 0.097
_refine_ls_extinction_coef 0.00025(3)
_refine_ls_extinction_expression Fc^*^=kFc[1+0.001xFc^2^\l^3^/sin(2\q)]^-1/4^
_refine_ls_extinction_method SHELXL
_refine_ls_goodness_of_fit_ref 0.981
_refine_ls_hydrogen_treatment constr
_refine_ls_matrix_type full
_refine_ls_number_parameters 1259
_refine_ls_number_reflns 26681
_refine_ls_number_restraints 0
_refine_ls_restrained_S_all 0.981
_refine_ls_R_factor_all 0.2027
_refine_ls_R_factor_gt 0.0877
_refine_ls_shift/su_max 0.022
_refine_ls_shift/su_mean 0.000
_refine_ls_structure_factor_coef Fsqd
_refine_ls_weighting_details 'calc w=1/[\s^2^(Fo^2^)+(0.0440P)^2^+0.0000P] where P=(Fo^2^+2Fc^2^)/3'
_refine_ls_weighting_scheme calc
_refine_ls_wR_factor_gt 0.1870
_refine_ls_wR_factor_ref 0.2061
_reflns_number_gt 7948
_reflns_number_total 26681
_reflns_threshold_expression >2sigma(I)
_cod_data_source_file ja066273xsi20060829_022441.cif
_cod_data_source_block z:\x-ray\ms071\work\p21_c
_cod_database_code 4109403

loop_
_symmetry_equiv_pos_as_xyz
'x, y, z'
'-x, y+1/2, -z+1/2'
'-x, -y, -z'
'x, -y-1/2, z-1/2'

loop_
_atom_site_label
_atom_site_type_symbol
_atom_site_fract_x
_atom_site_fract_y
_atom_site_fract_z
_atom_site_U_iso_or_equiv
_atom_site_adp_type
_atom_site_occupancy
_atom_site_symmetry_multiplicity
_atom_site_calc_flag
_atom_site_refinement_flags
Fe1 Fe 0.64078(4) 0.45059(3) 0.83889(4) 0.0497(3) Uani 1 1 d .
Fe2 Fe 0.70497(5) 0.62805(3) 0.66596(4) 0.0556(3) Uani 1 1 d .
Fe3 Fe 0.93685(4) 0.62955(4) 0.88195(4) 0.0512(3) Uani 1 1 d .
Fe1' Fe 0.67556(4) 0.64782(3) 0.86339(4) 0.0531(3) Uani 1 1 d .
Fe2' Fe 0.85873(4) 0.48061(3) 0.75148(4) 0.0510(3) Uani 1 1 d .
N1 N 0.6657(2) 0.5229(2) 0.8653(2) 0.0483(13) Uani 1 1 d .
N2 N 0.6775(2) 0.62989(19) 0.7396(3) 0.0535(15) Uani 1 1 d .
N3 N 0.8403(3) 0.65151(17) 0.87034(19) 0.0437(12) Uani 1 1 d .
N4 N 0.7154(3) 0.45496(18) 0.7973(2) 0.0482(13) Uani 1 1 d .
N5 N 0.7779(3) 0.5773(2) 0.6934(2) 0.0508(13) Uani 1 1 d .
N6 N 0.9054(2) 0.5627(2) 0.8466(2) 0.0509(14) Uani 1 1 d .
N7 N 0.5106(3) 0.6421(2) 0.8589(2) 0.0699(17) Uani 1 1 d .
N8 N 0.6861(3) 0.6756(2) 0.9875(3) 0.0773(18) Uani 1 1 d .
N9 N 0.6782(3) 0.7706(3) 0.8434(3) 0.089(2) Uani 1 1 d .
N10 N 0.9158(3) 0.3777(3) 0.8123(3) 0.086(2) Uani 1 1 d .
N11 N 0.8137(3) 0.4144(2) 0.6469(3) 0.0768(19) Uani 1 1 d .
N12 N 1.0060(4) 0.5061(3) 0.7156(3) 0.117(3) Uani 1 1 d .
N13 N 0.6983(3) 0.41016(19) 0.8993(2) 0.0542(14) Uani 1 1 d .
N14 N 0.5717(3) 0.4475(2) 0.8890(2) 0.0583(15) Uani 1 1 d .
N15 N 0.6061(2) 0.38111(19) 0.8073(2) 0.0477(13) Uani 1 1 d .
N16 N 0.5678(2) 0.47860(19) 0.7815(2) 0.0468(13) Uani 1 1 d .
N17 N 0.6383(2) 0.5695(2) 0.6424(2) 0.0568(14) Uani 1 1 d .
N18 N 0.6245(3) 0.6730(2) 0.6356(2) 0.0649(16) Uani 1 1 d .
N19 N 0.7386(3) 0.6340(2) 0.5940(2) 0.0607(15) Uani 1 1 d .
N20 N 0.7691(3) 0.6896(2) 0.6849(3) 0.0634(16) Uani 1 1 d .
N21 N 0.9583(2) 0.6585(2) 0.8122(2) 0.0552(14) Uani 1 1 d .
N22 N 0.9743(2) 0.6999(2) 0.9089(2) 0.0527(14) Uani 1 1 d .
N23 N 1.0322(2) 0.6005(2) 0.9015(3) 0.0558(14) Uani 1 1 d .
N24 N 0.9254(2) 0.60479(18) 0.9567(2) 0.0459(13) Uani 1 1 d .
C1 C 0.6748(3) 0.5696(3) 0.8715(3) 0.0542(17) Uani 1 1 d .
C2 C 0.6720(3) 0.6366(2) 0.7872(3) 0.0538(18) Uani 1 1 d .
C3 C 0.7768(3) 0.6515(2) 0.8672(2) 0.0511(16) Uani 1 1 d .
C4 C 0.7683(3) 0.4633(2) 0.7765(3) 0.0511(17) Uani 1 1 d .
C5 C 0.8128(3) 0.5417(3) 0.7134(3) 0.0500(17) Uani 1 1 d .
C6 C 0.8873(3) 0.5287(3) 0.8136(3) 0.0483(17) Uani 1 1 d .
C7 C 0.5733(4) 0.6452(3) 0.8606(3) 0.0655(19) Uani 1 1 d .
C8 C 0.6830(3) 0.6641(3) 0.9399(3) 0.0573(19) Uani 1 1 d .
C9 C 0.6746(3) 0.7237(3) 0.8505(3) 0.063(2) Uani 1 1 d .
C10 C 0.8972(3) 0.4181(3) 0.7892(3) 0.0577(18) Uani 1 1 d .
C11 C 0.8309(4) 0.4384(3) 0.6869(3) 0.065(2) Uani 1 1 d .
C12 C 0.9500(4) 0.4965(3) 0.7284(3) 0.071(2) Uani 1 1 d .
C13 C 0.6597(4) 0.3957(3) 0.9404(3) 0.0608(19) Uani 1 1 d .
C14 C 0.5891(4) 0.4190(3) 0.9363(3) 0.0570(18) Uani 1 1 d .
C15 C 0.7626(3) 0.3887(2) 0.8991(3) 0.0537(17) Uani 1 1 d .
H15 H 0.7891 0.3987 0.8704 0.064 Uiso 1 1 calc R
C16 C 0.7940(4) 0.3510(3) 0.9401(3) 0.069(2) Uani 1 1 d .
C17 C 0.7543(5) 0.3380(3) 0.9821(3) 0.072(2) Uani 1 1 d .
C18 C 0.6869(4) 0.3621(3) 0.9828(4) 0.080(2) Uani 1 1 d .
C19 C 0.6413(5) 0.3541(3) 1.0276(4) 0.088(3) Uani 1 1 d .
H19 H 0.6573 0.3326 1.0590 0.106 Uiso 1 1 calc R
C20 C 0.5767(5) 0.3783(4) 1.0225(4) 0.091(3) Uani 1 1 d .
H20 H 0.5487 0.3728 1.0515 0.110 Uiso 1 1 calc R
C21 C 0.5478(5) 0.4104(3) 0.9784(4) 0.081(2) Uani 1 1 d .
C22 C 0.4783(4) 0.4355(3) 0.9719(4) 0.071(2) Uani 1 1 d .
C23 C 0.4578(3) 0.4635(3) 0.9257(3) 0.062(2) Uani 1 1 d .
C24 C 0.5054(4) 0.4692(3) 0.8844(3) 0.070(2) Uani 1 1 d .
H24 H 0.4893 0.4894 0.8521 0.083 Uiso 1 1 calc R
C25 C 0.8608(4) 0.3262(3) 0.9317(3) 0.084(2) Uani 1 1 d .
H25A H 0.8969 0.3344 0.9631 0.126 Uiso 1 1 calc R
H25B H 0.8761 0.3404 0.8978 0.126 Uiso 1 1 calc R
H25C H 0.8545 0.2871 0.9284 0.126 Uiso 1 1 calc R
C26 C 0.7859(4) 0.3010(3) 1.0286(3) 0.101(3) Uani 1 1 d .
H26A H 0.8286 0.2835 1.0184 0.151 Uiso 1 1 calc R
H26B H 0.7508 0.2735 1.0350 0.151 Uiso 1 1 calc R
H26C H 0.7985 0.3221 1.0623 0.151 Uiso 1 1 calc R
C27 C 0.4306(4) 0.4301(3) 1.0152(3) 0.100(3) Uani 1 1 d .
H27A H 0.4591 0.4301 1.0517 0.150 Uiso 1 1 calc R
H27B H 0.4040 0.3962 1.0098 0.150 Uiso 1 1 calc R
H27C H 0.3972 0.4604 1.0125 0.150 Uiso 1 1 calc R
C28 C 0.3860(4) 0.4891(3) 0.9129(4) 0.109(3) Uani 1 1 d .
H28A H 0.3491 0.4617 0.9143 0.164 Uiso 1 1 calc R
H28B H 0.3812 0.5050 0.8759 0.164 Uiso 1 1 calc R
H28C H 0.3807 0.5173 0.9401 0.164 Uiso 1 1 calc R
C29 C 0.5443(3) 0.3859(2) 0.7718(3) 0.0501(16) Uani 1 1 d .
C30 C 0.5223(3) 0.4396(2) 0.7578(3) 0.0514(17) Uani 1 1 d .
C31 C 0.6283(3) 0.3308(2) 0.8178(3) 0.0514(17) Uani 1 1 d .
H31 H 0.6718 0.3262 0.8415 0.062 Uiso 1 1 calc R
C32 C 0.5934(3) 0.2846(3) 0.7971(3) 0.0649(19) Uani 1 1 d .
C33 C 0.5305(4) 0.2887(2) 0.7612(3) 0.067(2) Uani 1 1 d .
C34 C 0.5025(3) 0.3425(3) 0.7496(3) 0.0628(19) Uani 1 1 d .
C35 C 0.4355(4) 0.3539(3) 0.7151(3) 0.085(2) Uani 1 1 d .
H35 H 0.4057 0.3251 0.7007 0.102 Uiso 1 1 calc R
C36 C 0.4157(4) 0.4047(3) 0.7038(3) 0.074(2) Uani 1 1 d .
H36 H 0.3709 0.4110 0.6822 0.088 Uiso 1 1 calc R
C37 C 0.4585(3) 0.4504(3) 0.7225(3) 0.0561(18) Uani 1 1 d .
C38 C 0.4396(3) 0.5051(3) 0.7118(3) 0.0552(17) Uani 1 1 d .
C39 C 0.4876(3) 0.5441(2) 0.7310(3) 0.0554(17) Uani 1 1 d .
C40 C 0.5511(3) 0.5293(2) 0.7666(3) 0.0520(17) Uani 1 1 d .
H40 H 0.5830 0.5571 0.7804 0.062 Uiso 1 1 calc R
C41 C 0.6263(4) 0.2291(3) 0.8087(3) 0.081(2) Uani 1 1 d .
H41A H 0.5926 0.2059 0.8246 0.122 Uiso 1 1 calc R
H41B H 0.6701 0.2325 0.8347 0.122 Uiso 1 1 calc R
H41C H 0.6375 0.2132 0.7741 0.122 Uiso 1 1 calc R
C42 C 0.4891(4) 0.2414(3) 0.7378(3) 0.095(3) Uani 1 1 d .
H42A H 0.5212 0.2156 0.7234 0.143 Uiso 1 1 calc R
H42B H 0.4529 0.2532 0.7079 0.143 Uiso 1 1 calc R
H42C H 0.4660 0.2241 0.7668 0.143 Uiso 1 1 calc R
C43 C 0.3686(3) 0.5187(3) 0.6789(3) 0.092(3) Uani 1 1 d .
H43A H 0.3495 0.5514 0.6939 0.138 Uiso 1 1 calc R
H43B H 0.3355 0.4887 0.6812 0.138 Uiso 1 1 calc R
H43C H 0.3749 0.5247 0.6402 0.138 Uiso 1 1 calc R
C44 C 0.4737(3) 0.6036(2) 0.7218(3) 0.063(2) Uani 1 1 d .
H44A H 0.4661 0.6112 0.6821 0.095 Uiso 1 1 calc R
H44B H 0.5146 0.6243 0.7393 0.095 Uiso 1 1 calc R
H44C H 0.4312 0.6139 0.7381 0.095 Uiso 1 1 calc R
C45 C 0.5744(4) 0.5882(3) 0.6138(3) 0.0648(19) Uani 1 1 d .
C46 C 0.5673(4) 0.6459(3) 0.6116(3) 0.068(2) Uani 1 1 d .
C47 C 0.6460(3) 0.5171(3) 0.6479(3) 0.0566(18) Uani 1 1 d .
H47 H 0.6890 0.5043 0.6682 0.068 Uiso 1 1 calc R
C48 C 0.5953(3) 0.4783(3) 0.6261(3) 0.0641(19) Uani 1 1 d .
C49 C 0.5312(4) 0.4978(3) 0.5953(3) 0.068(2) Uani 1 1 d .
C50 C 0.5211(4) 0.5537(3) 0.5881(3) 0.071(2) Uani 1 1 d .
C51 C 0.4578(4) 0.5795(4) 0.5635(3) 0.083(2) Uani 1 1 d .
H51 H 0.4182 0.5574 0.5504 0.099 Uiso 1 1 calc R
C52 C 0.4507(5) 0.6324(4) 0.5577(3) 0.104(3) Uani 1 1 d .
H52 H 0.4091 0.6463 0.5365 0.124 Uiso 1 1 calc R
C53 C 0.5049(5) 0.6697(4) 0.5829(3) 0.093(3) Uani 1 1 d .
C54 C 0.5011(4) 0.7257(3) 0.5833(3) 0.085(2) Uani 1 1 d .
C55 C 0.5583(5) 0.7553(3) 0.6092(4) 0.092(3) Uani 1 1 d .
C56 C 0.6187(4) 0.7270(3) 0.6348(3) 0.084(2) Uani 1 1 d .
H56 H 0.6575 0.7475 0.6526 0.101 Uiso 1 1 calc R
C57 C 0.6091(3) 0.4199(3) 0.6355(3) 0.075(2) Uani 1 1 d .
H57A H 0.6562 0.4150 0.6569 0.112 Uiso 1 1 calc R
H57B H 0.6075 0.4015 0.5999 0.112 Uiso 1 1 calc R
H57C H 0.5728 0.4047 0.6560 0.112 Uiso 1 1 calc R
C58 C 0.4754(4) 0.4569(3) 0.5708(3) 0.105(3) Uani 1 1 d .
H58A H 0.4323 0.4609 0.5885 0.157 Uiso 1 1 calc R
H58B H 0.4943 0.4203 0.5772 0.157 Uiso 1 1 calc R
H58C H 0.4639 0.4631 0.5310 0.157 Uiso 1 1 calc R
C59 C 0.4332(4) 0.7525(3) 0.5543(4) 0.124(3) Uani 1 1 d .
H59A H 0.3919 0.7302 0.5592 0.186 Uiso 1 1 calc R
H59B H 0.4366 0.7563 0.5148 0.186 Uiso 1 1 calc R
H59C H 0.4278 0.7882 0.5704 0.186 Uiso 1 1 calc R
C60 C 0.5627(4) 0.8168(3) 0.6090(4) 0.121(3) Uani 1 1 d .
H60A H 0.5632 0.8296 0.5711 0.181 Uiso 1 1 calc R
H60B H 0.6064 0.8284 0.6320 0.181 Uiso 1 1 calc R
H60C H 0.5214 0.8319 0.6238 0.181 Uiso 1 1 calc R
C61 C 0.7798(3) 0.6803(3) 0.5897(3) 0.0613(19) Uani 1 1 d .
C62 C 0.7969(4) 0.7107(3) 0.6398(3) 0.068(2) Uani 1 1 d .
C63 C 0.7256(4) 0.6033(3) 0.5472(3) 0.070(2) Uani 1 1 d .
H63 H 0.6998 0.5708 0.5497 0.084 Uiso 1 1 calc R
C64 C 0.7466(4) 0.6154(4) 0.4968(4) 0.094(3) Uani 1 1 d .
C65 C 0.7848(4) 0.6651(4) 0.4930(4) 0.095(3) Uani 1 1 d .
C66 C 0.8028(4) 0.6980(4) 0.5394(4) 0.090(3) Uani 1 1 d .
C67 C 0.8450(4) 0.7445(4) 0.5440(4) 0.090(3) Uani 1 1 d .
H67 H 0.8629 0.7568 0.5117 0.108 Uiso 1 1 calc R
C68 C 0.8619(5) 0.7727(3) 0.5899(4) 0.091(3) Uani 1 1 d .
H68 H 0.8902 0.8041 0.5886 0.109 Uiso 1 1 calc R
C69 C 0.8387(4) 0.7574(3) 0.6429(4) 0.081(2) Uani 1 1 d .
C70 C 0.8549(4) 0.7822(3) 0.6946(4) 0.084(2) Uani 1 1 d .
C71 C 0.8278(4) 0.7633(3) 0.7395(4) 0.071(2) Uani 1 1 d .
C72 C 0.7857(4) 0.7163(3) 0.7330(3) 0.074(2) Uani 1 1 d .
H72 H 0.7678 0.7024 0.7647 0.089 Uiso 1 1 calc R
C73 C 0.7270(5) 0.5770(5) 0.4496(4) 0.150(4) Uani 1 1 d .
H73A H 0.7112 0.5428 0.4637 0.225 Uiso 1 1 calc R
H73B H 0.7686 0.5707 0.4305 0.225 Uiso 1 1 calc R
H73C H 0.6885 0.5926 0.4236 0.225 Uiso 1 1 calc R
C74 C 0.8122(4) 0.6801(4) 0.4377(3) 0.120(3) Uani 1 1 d .
H74A H 0.7806 0.7071 0.4181 0.179 Uiso 1 1 calc R
H74B H 0.8127 0.6478 0.4147 0.179 Uiso 1 1 calc R
H74C H 0.8605 0.6947 0.4454 0.179 Uiso 1 1 calc R
C75 C 0.9014(5) 0.8337(3) 0.6986(4) 0.132(4) Uani 1 1 d .
H75A H 0.8709 0.8653 0.6902 0.198 Uiso 1 1 calc R
H75B H 0.9357 0.8314 0.6721 0.198 Uiso 1 1 calc R
H75C H 0.9269 0.8370 0.7360 0.198 Uiso 1 1 calc R
C76 C 0.8432(4) 0.7875(3) 0.7936(3) 0.089(2) Uani 1 1 d .
H76A H 0.8929 0.7994 0.7995 0.134 Uiso 1 1 calc R
H76B H 0.8354 0.7610 0.8219 0.134 Uiso 1 1 calc R
H76C H 0.8119 0.8186 0.7961 0.134 Uiso 1 1 calc R
C77 C 0.9935(3) 0.7082(3) 0.8151(3) 0.0629(19) Uani 1 1 d .
C78 C 1.0013(3) 0.7296(3) 0.8708(3) 0.0545(17) Uani 1 1 d .
C79 C 0.9484(3) 0.6393(3) 0.7617(3) 0.0619(19) Uani 1 1 d .
H79 H 0.9211 0.6072 0.7561 0.074 Uiso 1 1 calc R
C80 C 0.9742(4) 0.6614(3) 0.7147(3) 0.073(2) Uani 1 1 d .
C81 C 1.0123(4) 0.7091(3) 0.7204(3) 0.085(2) Uani 1 1 d .
C82 C 1.0221(4) 0.7342(3) 0.7732(3) 0.081(2) Uani 1 1 d .
C83 C 1.0592(4) 0.7834(3) 0.7851(3) 0.097(3) Uani 1 1 d .
H83 H 1.0815 0.8007 0.7573 0.117 Uiso 1 1 calc R
C84 C 1.0628(4) 0.8062(3) 0.8365(3) 0.086(3) Uani 1 1 d .
H84 H 1.0829 0.8411 0.8421 0.103 Uiso 1 1 calc R
C85 C 1.0377(3) 0.7796(3) 0.8817(3) 0.0607(19) Uani 1 1 d .
C86 C 1.0419(3) 0.8010(3) 0.9363(3) 0.0571(18) Uani 1 1 d .
C87 C 1.0156(3) 0.7714(3) 0.9754(3) 0.0551(17) Uani 1 1 d .
C88 C 0.9831(3) 0.7206(3) 0.9598(3) 0.0594(18) Uani 1 1 d .
H88 H 0.9664 0.6998 0.9880 0.071 Uiso 1 1 calc R
C89 C 0.9579(4) 0.6332(3) 0.6595(3) 0.080(2) Uani 1 1 d .
H89A H 0.9127 0.6138 0.6580 0.120 Uiso 1 1 calc R
H89B H 0.9960 0.6076 0.6550 0.120 Uiso 1 1 calc R
H89C H 0.9545 0.6599 0.6298 0.120 Uiso 1 1 calc R
C90 C 1.0456(5) 0.7345(4) 0.6753(3) 0.119(3) Uani 1 1 d .
H90A H 1.0748 0.7078 0.6591 0.179 Uiso 1 1 calc R
H90B H 1.0756 0.7646 0.6901 0.179 Uiso 1 1 calc R
H90C H 1.0083 0.7478 0.6469 0.179 Uiso 1 1 calc R
C91 C 1.0780(4) 0.8553(3) 0.9515(3) 0.079(2) Uani 1 1 d .
H91A H 1.0448 0.8789 0.9675 0.118 Uiso 1 1 calc R
H91B H 1.0918 0.8721 0.9182 0.118 Uiso 1 1 calc R
H91C H 1.1204 0.8495 0.9784 0.118 Uiso 1 1 calc R
C92 C 1.0192(4) 0.7907(3) 1.0347(3) 0.086(2) Uani 1 1 d .
H92A H 1.0654 0.8077 1.0462 0.129 Uiso 1 1 calc R
H92B H 1.0131 0.7600 1.0588 0.129 Uiso 1 1 calc R
H92C H 0.9812 0.8170 1.0374 0.129 Uiso 1 1 calc R
C93 C 1.0446(4) 0.5795(3) 0.9545(3) 0.065(2) Uani 1 1 d .
C94 C 0.9860(3) 0.5817(2) 0.9852(3) 0.0545(17) Uani 1 1 d .
C95 C 1.0862(4) 0.5986(3) 0.8720(4) 0.083(2) Uani 1 1 d .
H95 H 1.0801 0.6132 0.8357 0.100 Uiso 1 1 calc R
C96 C 1.1543(4) 0.5749(4) 0.8937(5) 0.110(4) Uani 1 1 d .
C97 C 1.1634(4) 0.5535(4) 0.9486(5) 0.103(3) Uani 1 1 d .
C98 C 1.1086(4) 0.5543(3) 0.9791(4) 0.076(2) Uani 1 1 d .
C99 C 1.1103(5) 0.5353(3) 1.0357(5) 0.087(3) Uani 1 1 d .
H99 H 1.1530 0.5193 1.0530 0.104 Uiso 1 1 calc R
C100 C 1.0586(5) 0.5388(3) 1.0631(4) 0.091(3) Uani 1 1 d .
H100 H 1.0634 0.5255 1.0998 0.109 Uiso 1 1 calc R
C101 C 0.9910(4) 0.5634(3) 1.0388(4) 0.070(2) Uani 1 1 d .
C102 C 0.9321(5) 0.5678(3) 1.0672(3) 0.073(2) Uani 1 1 d .
C103 C 0.8701(4) 0.5914(3) 1.0403(3) 0.072(2) Uani 1 1 d .
C104 C 0.8709(4) 0.6073(2) 0.9849(3) 0.0642(19) Uani 1 1 d .
H104 H 0.8278 0.6213 0.9660 0.077 Uiso 1 1 calc R
C105 C 1.2124(4) 0.5723(5) 0.8569(5) 0.186(6) Uani 1 1 d .
H10A H 1.2587 0.5781 0.8791 0.279 Uiso 1 1 calc R
H10B H 1.2043 0.6003 0.8284 0.279 Uiso 1 1 calc R
H10C H 1.2118 0.5368 0.8392 0.279 Uiso 1 1 calc R
C106 C 1.2334(4) 0.5266(4) 0.9726(5) 0.169(5) Uani 1 1 d .
H10D H 1.2438 0.5351 1.0120 0.253 Uiso 1 1 calc R
H10E H 1.2720 0.5400 0.9533 0.253 Uiso 1 1 calc R
H10F H 1.2291 0.4875 0.9678 0.253 Uiso 1 1 calc R
C107 C 0.9369(5) 0.5468(3) 1.1262(3) 0.095(3) Uani 1 1 d .
H10G H 0.9632 0.5727 1.1515 0.142 Uiso 1 1 calc R
H10H H 0.9618 0.5121 1.1289 0.142 Uiso 1 1 calc R
H10I H 0.8889 0.5421 1.1360 0.142 Uiso 1 1 calc R
C108 C 0.8030(5) 0.5994(3) 1.0664(3) 0.112(3) Uani 1 1 d .
H10J H 0.7974 0.5694 1.0915 0.168 Uiso 1 1 calc R
H10K H 0.7620 0.6007 1.0375 0.168 Uiso 1 1 calc R
H10L H 0.8063 0.6333 1.0871 0.168 Uiso 1 1 calc R

loop_
_atom_site_aniso_label
_atom_site_aniso_U_11
_atom_site_aniso_U_22
_atom_site_aniso_U_33
_atom_site_aniso_U_23
_atom_site_aniso_U_13
_atom_site_aniso_U_12
Fe1 0.0422(5) 0.0428(5) 0.0641(7) 0.0023(5) 0.0077(4) -0.0037(4)
Fe2 0.0590(6) 0.0431(6) 0.0626(7) 0.0108(5) 0.0002(5) -0.0013(4)
Fe3 0.0420(5) 0.0518(6) 0.0595(7) 0.0047(5) 0.0055(4) -0.0046(4)
Fe1' 0.0440(5) 0.0422(6) 0.0721(7) -0.0009(5) 0.0046(5) 0.0013(4)
Fe2' 0.0428(5) 0.0477(6) 0.0638(7) 0.0029(5) 0.0122(4) 0.0060(4)
N1 0.035(3) 0.055(4) 0.056(4) 0.003(3) 0.011(2) -0.003(3)
N2 0.044(3) 0.036(3) 0.075(4) 0.012(3) -0.009(3) 0.000(2)
N3 0.053(3) 0.029(3) 0.048(3) 0.004(2) 0.005(3) -0.003(2)
N4 0.042(3) 0.040(3) 0.062(4) 0.006(3) 0.005(3) 0.001(2)
N5 0.056(3) 0.047(3) 0.049(4) -0.002(3) 0.005(3) -0.008(3)
N6 0.044(3) 0.054(4) 0.053(4) 0.014(3) 0.002(3) -0.003(3)
N7 0.057(3) 0.074(4) 0.080(5) 0.003(3) 0.014(3) 0.002(3)
N8 0.062(4) 0.077(5) 0.092(5) -0.011(4) 0.007(4) -0.012(3)
N9 0.069(4) 0.057(4) 0.133(6) -0.003(4) -0.008(4) 0.008(3)
N10 0.108(5) 0.081(5) 0.073(5) 0.004(4) 0.020(4) 0.043(4)
N11 0.090(5) 0.064(4) 0.079(5) -0.004(4) 0.022(4) 0.008(4)
N12 0.084(5) 0.123(6) 0.151(7) 0.023(5) 0.045(5) 0.022(5)
N13 0.052(3) 0.050(3) 0.062(4) 0.005(3) 0.015(3) -0.007(3)
N14 0.047(3) 0.051(4) 0.076(5) -0.012(3) 0.006(3) -0.003(3)
N15 0.050(3) 0.043(3) 0.051(4) 0.009(3) 0.008(3) 0.006(2)
N16 0.034(2) 0.032(3) 0.070(4) -0.001(3) -0.007(2) 0.000(2)
N17 0.051(3) 0.053(4) 0.062(4) 0.013(3) -0.010(3) 0.000(3)
N18 0.076(4) 0.042(4) 0.075(4) 0.007(3) 0.005(3) 0.004(3)
N19 0.054(3) 0.057(4) 0.068(4) 0.016(3) -0.001(3) -0.002(3)
N20 0.074(4) 0.049(4) 0.069(5) 0.023(3) 0.017(3) 0.005(3)
N21 0.049(3) 0.057(4) 0.059(4) -0.015(3) 0.006(3) -0.010(3)
N22 0.038(3) 0.063(4) 0.059(4) -0.003(3) 0.013(3) -0.002(2)
N23 0.043(3) 0.052(4) 0.072(4) -0.016(3) 0.005(3) -0.009(2)
N24 0.045(3) 0.042(3) 0.048(4) 0.013(3) -0.004(3) 0.008(2)
C1 0.044(4) 0.060(5) 0.059(5) 0.003(4) 0.012(3) -0.005(3)
C2 0.057(4) 0.037(4) 0.064(5) -0.001(4) -0.002(4) -0.006(3)
C3 0.066(4) 0.041(4) 0.044(4) 0.002(3) -0.002(3) 0.001(3)
C4 0.065(4) 0.026(3) 0.057(5) -0.005(3) -0.015(4) 0.008(3)
C5 0.050(4) 0.045(4) 0.055(5) -0.010(4) 0.007(3) -0.004(3)
C6 0.034(3) 0.050(4) 0.061(5) 0.002(4) 0.006(3) 0.003(3)
C7 0.071(5) 0.055(5) 0.070(5) 0.000(4) 0.008(4) 0.010(4)
C8 0.050(4) 0.054(5) 0.070(6) -0.010(4) 0.015(4) -0.005(3)
C9 0.062(4) 0.053(5) 0.074(5) -0.009(4) 0.003(4) 0.021(4)
C10 0.060(4) 0.059(5) 0.054(5) -0.011(4) 0.007(3) 0.014(4)
C11 0.066(5) 0.053(5) 0.076(6) 0.006(4) 0.012(4) 0.007(4)
C12 0.069(5) 0.069(5) 0.078(6) 0.006(4) 0.017(4) 0.002(4)
C13 0.075(5) 0.045(4) 0.061(5) 0.011(4) 0.005(4) -0.010(4)
C14 0.060(4) 0.057(5) 0.056(5) -0.015(4) 0.016(4) -0.017(4)
C15 0.061(4) 0.042(4) 0.057(5) 0.002(3) 0.002(4) 0.001(3)
C16 0.078(5) 0.050(5) 0.076(6) 0.006(4) 0.005(5) -0.008(4)
C17 0.098(6) 0.043(5) 0.071(6) 0.000(4) -0.003(5) -0.016(4)
C18 0.076(5) 0.073(6) 0.092(7) -0.011(5) 0.019(5) -0.023(5)
C19 0.084(6) 0.082(6) 0.102(7) 0.004(5) 0.027(6) -0.004(5)
C20 0.133(8) 0.077(6) 0.066(6) -0.010(5) 0.019(6) -0.060(6)
C21 0.111(7) 0.066(6) 0.072(6) -0.019(5) 0.036(6) -0.038(5)
C22 0.067(5) 0.060(5) 0.093(7) -0.028(5) 0.034(5) -0.032(4)
C23 0.050(4) 0.066(5) 0.073(6) -0.016(4) 0.015(4) -0.018(4)
C24 0.078(5) 0.051(4) 0.085(6) -0.020(4) 0.027(5) -0.019(4)
C25 0.122(7) 0.044(5) 0.083(6) 0.005(4) 0.003(5) 0.012(4)
C26 0.147(8) 0.077(6) 0.077(6) 0.018(5) 0.007(5) 0.012(5)
C27 0.114(6) 0.083(6) 0.115(7) -0.043(5) 0.062(6) -0.036(5)
C28 0.067(5) 0.119(7) 0.149(8) -0.050(6) 0.043(5) -0.002(5)
C29 0.049(4) 0.050(4) 0.050(4) 0.001(3) 0.003(3) -0.011(3)
C30 0.042(3) 0.036(4) 0.075(5) -0.005(4) 0.004(3) 0.008(3)
C31 0.045(3) 0.039(4) 0.069(5) 0.015(4) 0.004(3) -0.001(3)
C32 0.059(4) 0.049(5) 0.083(6) -0.006(4) -0.006(4) 0.005(3)
C33 0.075(5) 0.030(4) 0.091(6) 0.000(4) -0.007(4) -0.007(3)
C34 0.063(4) 0.045(4) 0.080(6) -0.003(4) 0.005(4) -0.011(3)
C35 0.087(5) 0.042(5) 0.117(7) -0.008(5) -0.018(5) -0.007(4)
C36 0.076(5) 0.050(5) 0.087(6) -0.006(4) -0.018(4) -0.010(4)
C37 0.056(4) 0.043(4) 0.064(5) -0.001(4) -0.014(3) -0.006(3)
C38 0.053(4) 0.050(4) 0.059(5) 0.002(4) -0.004(3) 0.008(3)
C39 0.043(3) 0.042(4) 0.078(5) 0.001(4) -0.003(3) 0.001(3)
C40 0.040(3) 0.047(4) 0.068(5) -0.002(4) 0.003(3) -0.006(3)
C41 0.081(5) 0.049(5) 0.105(6) 0.015(4) -0.021(4) -0.012(4)
C42 0.092(5) 0.052(5) 0.131(8) 0.008(5) -0.023(5) -0.009(4)
C43 0.067(5) 0.067(5) 0.129(7) 0.001(5) -0.038(5) 0.007(4)
C44 0.054(4) 0.033(4) 0.099(6) -0.003(4) -0.007(4) 0.004(3)
C45 0.070(5) 0.062(5) 0.059(5) 0.015(4) -0.006(4) -0.004(4)
C46 0.069(5) 0.063(5) 0.069(5) 0.009(4) -0.002(4) 0.009(4)
C47 0.056(4) 0.044(4) 0.065(5) 0.004(4) -0.008(3) -0.009(3)
C48 0.065(4) 0.052(5) 0.073(5) 0.001(4) 0.001(4) 0.001(4)
C49 0.066(5) 0.063(5) 0.070(5) -0.011(4) -0.007(4) -0.014(4)
C50 0.062(4) 0.074(6) 0.072(6) 0.013(4) -0.014(4) 0.006(4)
C51 0.059(5) 0.086(6) 0.097(7) 0.024(5) -0.010(4) 0.012(4)
C52 0.088(6) 0.129(9) 0.085(7) 0.007(7) -0.018(5) 0.033(6)
C53 0.096(6) 0.079(7) 0.094(7) 0.012(5) -0.022(5) 0.021(5)
C54 0.084(6) 0.069(6) 0.096(7) 0.028(5) -0.009(5) 0.022(5)
C55 0.101(6) 0.049(5) 0.119(8) 0.027(5) -0.007(6) 0.013(5)
C56 0.090(6) 0.058(5) 0.103(7) 0.022(5) 0.008(5) 0.015(4)
C57 0.067(4) 0.056(5) 0.100(6) -0.016(4) 0.005(4) -0.007(4)
C58 0.092(6) 0.095(6) 0.117(7) -0.035(6) -0.020(5) 0.001(5)
C59 0.098(6) 0.113(7) 0.154(9) 0.037(6) -0.008(6) 0.058(6)
C60 0.117(7) 0.060(6) 0.182(10) 0.021(6) 0.013(6) 0.023(5)
C61 0.052(4) 0.066(5) 0.067(6) 0.020(5) 0.012(4) 0.005(4)
C62 0.063(4) 0.072(5) 0.065(6) 0.006(5) -0.004(4) -0.005(4)
C63 0.075(5) 0.077(5) 0.054(5) 0.003(5) -0.001(4) -0.019(4)
C64 0.078(5) 0.136(8) 0.064(6) 0.008(6) -0.003(5) -0.040(5)
C65 0.085(6) 0.145(9) 0.050(6) 0.007(6) -0.004(5) -0.010(6)
C66 0.080(6) 0.097(7) 0.091(8) 0.032(6) 0.005(5) 0.011(5)
C67 0.077(5) 0.093(7) 0.098(8) 0.046(6) 0.004(5) -0.019(5)
C68 0.109(7) 0.084(6) 0.080(7) 0.011(6) 0.014(6) -0.016(5)
C69 0.087(5) 0.069(6) 0.091(7) 0.028(5) 0.024(5) -0.016(4)
C70 0.105(6) 0.049(5) 0.094(7) -0.008(5) 0.006(5) -0.027(4)
C71 0.082(5) 0.057(5) 0.076(6) 0.002(5) 0.015(5) -0.023(4)
C72 0.089(5) 0.075(6) 0.063(6) -0.013(5) 0.024(4) -0.007(4)
C73 0.113(7) 0.248(13) 0.086(7) -0.033(8) 0.001(6) -0.093(8)
C74 0.110(7) 0.176(9) 0.066(6) 0.037(6) -0.014(5) -0.058(6)
C75 0.153(9) 0.100(7) 0.144(9) 0.005(6) 0.022(7) -0.067(6)
C76 0.099(6) 0.069(5) 0.099(7) -0.005(5) 0.012(5) -0.027(4)
C77 0.063(4) 0.065(5) 0.062(5) -0.009(4) 0.013(4) -0.020(4)
C78 0.052(4) 0.056(5) 0.054(5) 0.013(4) 0.003(3) -0.007(3)
C79 0.061(4) 0.058(5) 0.068(5) 0.000(4) 0.011(4) -0.017(3)
C80 0.095(5) 0.069(5) 0.058(5) -0.011(4) 0.023(4) -0.032(4)
C81 0.092(6) 0.102(7) 0.065(6) -0.013(5) 0.025(5) -0.030(5)
C82 0.086(5) 0.090(6) 0.069(6) 0.011(5) 0.022(5) -0.042(5)
C83 0.119(7) 0.112(7) 0.061(6) -0.015(5) 0.012(5) -0.070(6)
C84 0.091(5) 0.117(7) 0.051(5) 0.007(5) 0.016(4) -0.048(5)
C85 0.058(4) 0.072(5) 0.053(5) -0.004(4) 0.010(4) -0.024(4)
C86 0.049(4) 0.057(5) 0.064(5) 0.002(4) 0.005(4) -0.006(3)
C87 0.055(4) 0.048(4) 0.063(5) 0.006(4) 0.011(4) 0.005(3)
C88 0.052(4) 0.057(5) 0.069(6) 0.009(4) 0.006(4) 0.010(3)
C89 0.095(5) 0.087(6) 0.060(5) -0.010(5) 0.015(4) -0.031(4)
C90 0.175(9) 0.142(8) 0.046(5) 0.003(5) 0.035(6) -0.072(7)
C91 0.081(5) 0.066(5) 0.089(6) -0.018(4) 0.012(4) -0.023(4)
C92 0.130(7) 0.052(5) 0.077(6) 0.002(4) 0.018(5) -0.001(4)
C93 0.067(5) 0.059(5) 0.069(6) -0.020(4) 0.004(4) 0.011(4)
C94 0.053(4) 0.048(4) 0.059(5) -0.004(4) -0.006(4) -0.003(3)
C95 0.058(5) 0.075(6) 0.122(7) -0.022(5) 0.030(5) -0.010(4)
C96 0.059(6) 0.102(8) 0.178(11) -0.078(8) 0.053(7) -0.013(5)
C97 0.052(5) 0.094(7) 0.159(10) -0.040(7) -0.003(6) 0.003(5)
C98 0.047(4) 0.071(5) 0.104(7) -0.028(5) -0.015(5) 0.011(4)
C99 0.080(6) 0.055(5) 0.112(9) -0.014(5) -0.037(6) 0.015(4)
C100 0.118(7) 0.057(5) 0.089(7) -0.010(5) -0.018(6) 0.025(5)
C101 0.085(5) 0.045(4) 0.075(6) 0.014(4) -0.012(5) 0.012(4)
C102 0.109(6) 0.052(5) 0.056(6) -0.003(4) 0.002(5) -0.001(4)
C103 0.076(5) 0.083(6) 0.060(6) 0.013(5) 0.017(4) 0.004(4)
C104 0.069(5) 0.044(4) 0.082(6) 0.008(4) 0.017(4) 0.002(3)
C105 0.063(6) 0.232(13) 0.273(15) -0.105(11) 0.061(8) -0.014(7)
C106 0.059(5) 0.112(8) 0.313(15) -0.053(8) -0.060(7) 0.029(5)
C107 0.154(8) 0.069(5) 0.053(6) 0.013(4) -0.014(5) 0.008(5)
C108 0.133(8) 0.116(8) 0.099(7) 0.029(6) 0.055(6) 0.017(6)

loop_
_atom_type_symbol
_atom_type_description
_atom_type_scat_dispersion_real
_atom_type_scat_dispersion_imag
_atom_type_scat_source
C C 0.0033 0.0016 'International Tables Vol C Tables 4.2.6.8 and 6.1.1.4'
H H 0.0000 0.0000 'International Tables Vol C Tables 4.2.6.8 and 6.1.1.4'
N N 0.0061 0.0033 'International Tables Vol C Tables 4.2.6.8 and 6.1.1.4'
Fe Fe 0.3463 0.8444 'International Tables Vol C Tables 4.2.6.8 and 6.1.1.4'

loop_
_geom_angle_atom_site_label_1
_geom_angle_atom_site_label_2
_geom_angle_atom_site_label_3
_geom_angle
N4 Fe1 N14 173.5(2)
N4 Fe1 N1 87.6(2)
N14 Fe1 N1 88.9(2)
N4 Fe1 N16 96.0(2)
N14 Fe1 N16 89.6(2)
N1 Fe1 N16 91.6(2)
N4 Fe1 N15 94.4(2)
N14 Fe1 N15 89.7(2)
N1 Fe1 N15 173.5(2)
N16 Fe1 N15 82.1(2)
N4 Fe1 N13 93.1(2)
N14 Fe1 N13 81.9(2)
N1 Fe1 N13 97.7(2)
N16 Fe1 N13 167.3(2)
N15 Fe1 N13 88.3(2)
N5 Fe2 N2 87.8(2)
N5 Fe2 N18 173.9(2)
N2 Fe2 N18 92.6(2)
N5 Fe2 N19 93.2(2)
N2 Fe2 N19 173.3(2)
N18 Fe2 N19 87.0(2)
N5 Fe2 N17 91.3(2)
N2 Fe2 N17 92.7(2)
N18 Fe2 N17 82.6(2)
N19 Fe2 N17 93.9(2)
N5 Fe2 N20 91.9(2)
N2 Fe2 N20 89.9(2)
N18 Fe2 N20 94.2(2)
N19 Fe2 N20 83.5(3)
N17 Fe2 N20 176.0(2)
N3 Fe3 N6 86.86(19)
N3 Fe3 N21 94.2(2)
N6 Fe3 N21 90.8(2)
N3 Fe3 N23 172.2(2)
N6 Fe3 N23 90.7(2)
N21 Fe3 N23 93.2(2)
N3 Fe3 N22 95.33(19)
N6 Fe3 N22 172.3(2)
N21 Fe3 N22 81.7(2)
N23 Fe3 N22 88.01(19)
N3 Fe3 N24 90.2(2)
N6 Fe3 N24 94.7(2)
N21 Fe3 N24 173.1(2)
N23 Fe3 N24 82.6(2)
N22 Fe3 N24 92.6(2)
C2 Fe1' C8 175.7(3)
C2 Fe1' C9 89.1(3)
C8 Fe1' C9 87.1(3)
C2 Fe1' C3 87.6(3)
C8 Fe1' C3 90.0(3)
C9 Fe1' C3 87.0(3)
C2 Fe1' C7 93.2(3)
C8 Fe1' C7 89.1(3)
C9 Fe1' C7 92.3(3)
C3 Fe1' C7 178.9(3)
C2 Fe1' C1 87.3(3)
C8 Fe1' C1 96.5(3)
C9 Fe1' C1 176.3(3)
C3 Fe1' C1 93.7(2)
C7 Fe1' C1 87.1(3)
C10 Fe2' C11 89.9(3)
C10 Fe2' C5 175.7(3)
C11 Fe2' C5 88.6(3)
C10 Fe2' C12 90.4(3)
C11 Fe2' C12 91.7(3)
C5 Fe2' C12 93.6(3)
C10 Fe2' C4 88.0(3)
C11 Fe2' C4 88.8(3)
C5 Fe2' C4 88.0(2)
C12 Fe2' C4 178.3(3)
C10 Fe2' C6 94.2(3)
C11 Fe2' C6 175.4(3)
C5 Fe2' C6 87.4(2)
C12 Fe2' C6 86.3(3)
C4 Fe2' C6 93.2(2)
C1 N1 Fe1 167.3(5)
C2 N2 Fe2 167.7(5)
C3 N3 Fe3 162.5(5)
C4 N4 Fe1 169.8(5)
C5 N5 Fe2 168.4(5)
C6 N6 Fe3 164.0(5)
C15 N13 C13 118.5(6)
C15 N13 Fe1 127.8(5)
C13 N13 Fe1 112.5(4)
C24 N14 C14 113.2(6)
C24 N14 Fe1 129.7(5)
C14 N14 Fe1 117.2(4)
C31 N15 C29 115.2(5)
C31 N15 Fe1 131.8(4)
C29 N15 Fe1 112.7(4)
C40 N16 C30 115.8(5)
C40 N16 Fe1 130.4(4)
C30 N16 Fe1 113.3(4)
C47 N17 C45 117.2(5)
C47 N17 Fe2 130.2(4)
C45 N17 Fe2 112.6(4)
C46 N18 C56 115.6(6)
C46 N18 Fe2 115.2(5)
C56 N18 Fe2 129.2(5)
C63 N19 C61 115.7(6)
C63 N19 Fe2 131.7(5)
C61 N19 Fe2 112.5(5)
C72 N20 C62 116.0(6)
C72 N20 Fe2 130.6(5)
C62 N20 Fe2 113.2(5)
C79 N21 C77 112.1(6)
C79 N21 Fe3 132.0(5)
C77 N21 Fe3 115.8(5)
C88 N22 C78 115.1(6)
C88 N22 Fe3 130.4(5)
C78 N22 Fe3 114.1(5)
C95 N23 C93 116.6(6)
C95 N23 Fe3 129.6(6)
C93 N23 Fe3 113.8(4)
C104 N24 C94 114.5(6)
C104 N24 Fe3 131.4(4)
C94 N24 Fe3 114.1(4)
N1 C1 Fe1' 165.5(6)
N2 C2 Fe1' 172.9(6)
N3 C3 Fe1' 177.1(5)
N4 C4 Fe2' 172.9(5)
N5 C5 Fe2' 171.8(5)
N6 C6 Fe2' 171.9(6)
N7 C7 Fe1' 178.2(6)
N8 C8 Fe1' 178.0(7)
N9 C9 Fe1' 176.2(6)
N10 C10 Fe2' 174.8(6)
N11 C11 Fe2' 177.8(7)
N12 C12 Fe2' 178.6(8)
N13 C13 C18 122.0(7)
N13 C13 C14 115.1(6)
C18 C13 C14 122.9(7)
N14 C14 C21 127.8(7)
N14 C14 C13 112.6(6)
C21 C14 C13 119.6(8)
N13 C15 C16 123.5(6)
C17 C16 C15 116.8(7)
C17 C16 C25 125.3(7)
C15 C16 C25 117.7(7)
C16 C17 C18 119.4(7)
C16 C17 C26 119.6(8)
C18 C17 C26 120.9(8)
C13 C18 C17 119.7(7)
C13 C18 C19 115.9(8)
C17 C18 C19 124.4(8)
C20 C19 C18 118.5(8)
C19 C20 C21 125.7(9)
C14 C21 C20 117.2(9)
C14 C21 C22 116.6(8)
C20 C21 C22 126.2(8)
C23 C22 C21 118.3(7)
C23 C22 C27 120.7(8)
C21 C22 C27 121.0(8)
C22 C23 C24 120.0(7)
C22 C23 C28 123.4(7)
C24 C23 C28 116.6(8)
N14 C24 C23 124.1(7)
N15 C29 C34 124.8(6)
N15 C29 C30 115.7(5)
C34 C29 C30 119.6(6)
N16 C30 C37 124.2(5)
N16 C30 C29 114.2(5)
C37 C30 C29 121.5(6)
N15 C31 C32 125.7(6)
C31 C32 C33 119.8(6)
C31 C32 C41 121.1(6)
C33 C32 C41 118.8(6)
C32 C33 C34 117.0(6)
C32 C33 C42 123.4(6)
C34 C33 C42 119.5(6)
C29 C34 C33 117.3(6)
C29 C34 C35 118.6(6)
C33 C34 C35 124.1(6)
C36 C35 C34 120.3(6)
C35 C36 C37 123.3(6)
C30 C37 C38 117.9(5)
C30 C37 C36 116.5(6)
C38 C37 C36 125.4(6)
C39 C38 C37 118.2(5)
C39 C38 C43 122.0(6)
C37 C38 C43 119.7(6)
C38 C39 C40 119.5(6)
C38 C39 C44 123.0(5)
C40 C39 C44 117.2(5)
N16 C40 C39 123.8(5)
N17 C45 C50 123.2(6)
N17 C45 C46 114.8(6)
C50 C45 C46 122.0(6)
N18 C46 C53 125.3(7)
N18 C46 C45 114.5(6)
C53 C46 C45 120.1(7)
N17 C47 C48 125.1(6)
C47 C48 C49 117.1(6)
C47 C48 C57 120.6(6)
C49 C48 C57 122.3(6)
C50 C49 C48 119.6(6)
C50 C49 C58 122.0(7)
C48 C49 C58 118.4(7)
C45 C50 C49 117.7(6)
C45 C50 C51 115.6(7)
C49 C50 C51 126.1(7)
C52 C51 C50 124.0(8)
C51 C52 C53 121.9(8)
C54 C53 C46 117.0(8)
C54 C53 C52 127.1(8)
C46 C53 C52 115.9(8)
C53 C54 C55 119.5(7)
C53 C54 C59 118.2(8)
C55 C54 C59 122.4(7)
C54 C55 C56 118.4(7)
C54 C55 C60 124.5(7)
C56 C55 C60 117.0(8)
N18 C56 C55 124.1(7)
N19 C61 C66 123.8(8)
N19 C61 C62 115.5(7)
C66 C61 C62 120.7(8)
N20 C62 C69 122.9(7)
N20 C62 C61 114.4(7)
C69 C62 C61 122.8(8)
N19 C63 C64 125.7(7)
C63 C64 C65 116.9(8)
C63 C64 C73 118.5(8)
C65 C64 C73 124.6(8)
C66 C65 C64 121.1(8)
C66 C65 C74 119.4(9)
C64 C65 C74 119.2(8)
C67 C66 C65 128.2(9)
C67 C66 C61 115.1(9)
C65 C66 C61 116.6(9)
C68 C67 C66 125.0(9)
C67 C68 C69 122.9(8)
C62 C69 C70 117.8(7)
C62 C69 C68 113.5(8)
C70 C69 C68 128.7(8)
C71 C70 C69 121.0(7)
C71 C70 C75 120.6(8)
C69 C70 C75 118.3(8)
C70 C71 C72 117.7(8)
C70 C71 C76 122.8(7)
C72 C71 C76 119.4(7)
N20 C72 C71 124.6(7)
C82 C77 N21 127.2(7)
C82 C77 C78 121.7(7)
N21 C77 C78 111.0(6)
N22 C78 C85 124.6(7)
N22 C78 C77 116.8(6)
C85 C78 C77 118.6(6)
N21 C79 C80 126.8(6)
C81 C80 C79 118.8(7)
C81 C80 C89 121.7(7)
C79 C80 C89 119.5(6)
C80 C81 C82 118.0(7)
C80 C81 C90 123.9(7)
C82 C81 C90 118.1(7)
C77 C82 C83 118.8(8)
C77 C82 C81 116.9(7)
C83 C82 C81 124.4(7)
C84 C83 C82 120.4(7)
C83 C84 C85 122.7(8)
C84 C85 C78 117.6(7)
C84 C85 C86 124.7(7)
C78 C85 C86 117.6(6)
C87 C86 C85 118.5(6)
C87 C86 C91 120.0(7)
C85 C86 C91 121.4(6)
C86 C87 C88 118.4(7)
C86 C87 C92 121.9(6)
C88 C87 C92 119.7(6)
N22 C88 C87 125.6(6)
N23 C93 C94 115.6(6)
N23 C93 C98 126.0(7)
C94 C93 C98 118.4(8)
C101 C94 N24 124.0(6)
C101 C94 C93 122.1(7)
N24 C94 C93 113.9(6)
N23 C95 C96 121.8(8)
C97 C96 C95 118.9(8)
C97 C96 C105 122.3(10)
C95 C96 C105 118.8(11)
C98 C97 C96 120.1(8)
C98 C97 C106 119.0(11)
C96 C97 C106 120.8(10)
C97 C98 C93 116.5(9)
C97 C98 C99 126.4(8)
C93 C98 C99 116.9(8)
C100 C99 C98 124.1(8)
C99 C100 C101 120.8(9)
C94 C101 C102 119.3(7)
C94 C101 C100 117.6(8)
C102 C101 C100 123.1(8)
C101 C102 C103 118.6(7)
C101 C102 C107 119.5(8)
C103 C102 C107 121.9(8)
C102 C103 C104 116.8(7)
C102 C103 C108 124.1(8)
C104 C103 C108 119.1(7)
N24 C104 C103 126.7(7)

loop_
_geom_bond_atom_site_label_1
_geom_bond_atom_site_label_2
_geom_bond_distance
Fe1 N4 1.853(5)
Fe1 N14 1.910(5)
Fe1 N1 1.943(6)
Fe1 N16 1.961(4)
Fe1 N15 1.966(5)
Fe1 N13 1.986(5)
Fe2 N5 1.923(5)
Fe2 N2 1.939(6)
Fe2 N18 1.954(5)
Fe2 N19 1.954(6)
Fe2 N17 1.960(5)
Fe2 N20 1.968(6)
Fe3 N3 1.895(5)
Fe3 N6 1.928(6)
Fe3 N21 1.943(6)
Fe3 N23 1.947(5)
Fe3 N22 1.966(5)
Fe3 N24 1.968(5)
Fe1' C2 1.874(8)
Fe1' C8 1.900(8)
Fe1' C9 1.910(8)
Fe1' C3 1.913(7)
Fe1' C7 1.933(7)
Fe1' C1 1.952(7)
Fe2' C10 1.900(7)
Fe2' C11 1.909(8)
Fe2' C5 1.925(7)
Fe2' C12 1.931(8)
Fe2' C4 1.945(7)
Fe2' C6 1.950(7)
N1 C1 1.179(7)
N2 C2 1.195(7)
N3 C3 1.196(6)
N4 C4 1.202(7)
N5 C5 1.173(7)
N6 C6 1.186(7)
N7 C7 1.186(7)
N8 C8 1.191(7)
N9 C9 1.179(7)
N10 C10 1.181(7)
N11 C11 1.155(8)
N12 C12 1.172(8)
N13 C15 1.331(7)
N13 C13 1.368(8)
N14 C24 1.359(8)
N14 C14 1.359(8)
N15 C31 1.332(7)
N15 C29 1.367(7)
N16 C40 1.336(7)
N16 C30 1.372(7)
N17 C47 1.315(7)
N17 C45 1.394(7)
N18 C46 1.343(8)
N18 C56 1.346(8)
N19 C63 1.370(8)
N19 C61 1.401(8)
N20 C72 1.349(8)
N20 C62 1.386(8)
N21 C79 1.313(7)
N21 C77 1.399(7)
N22 C88 1.334(7)
N22 C78 1.341(7)
N23 C95 1.330(8)
N23 C93 1.387(8)
N24 C104 1.316(7)
N24 C94 1.387(7)
C13 C18 1.376(9)
C13 C14 1.450(9)
C14 C21 1.392(9)
C15 C16 1.440(8)
C16 C17 1.389(9)
C16 C25 1.448(9)
C17 C18 1.413(10)
C17 C26 1.520(9)
C18 C19 1.497(10)
C19 C20 1.355(11)
C20 C21 1.392(10)
C21 C22 1.448(10)
C22 C23 1.339(9)
C22 C27 1.487(9)
C23 C24 1.449(9)
C23 C28 1.497(9)
C29 C34 1.404(8)
C29 C30 1.425(8)
C30 C37 1.414(8)
C31 C32 1.386(8)
C32 C33 1.387(8)
C32 C41 1.522(8)
C33 C34 1.450(8)
C33 C42 1.483(8)
C34 C35 1.456(9)
C35 C36 1.335(8)
C36 C37 1.434(8)
C37 C38 1.420(8)
C38 C39 1.368(8)
C38 C43 1.511(8)
C39 C40 1.435(8)
C39 C44 1.512(7)
C45 C50 1.407(9)
C45 C46 1.440(9)
C46 C53 1.421(9)
C47 C48 1.415(8)
C48 C49 1.426(8)
C48 C57 1.486(8)
C49 C50 1.407(9)
C49 C58 1.531(9)
C50 C51 1.421(9)
C51 C52 1.325(10)
C52 C53 1.459(11)
C53 C54 1.390(10)
C54 C55 1.392(10)
C54 C59 1.536(9)
C55 C56 1.416(9)
C55 C60 1.528(10)
C61 C66 1.427(10)
C61 C62 1.438(9)
C62 C69 1.402(9)
C63 C64 1.378(9)
C64 C65 1.441(11)
C64 C73 1.503(11)
C65 C66 1.402(11)
C65 C74 1.556(10)
C66 C67 1.400(11)
C67 C68 1.325(10)
C68 C69 1.471(10)
C69 C70 1.403(10)
C70 C71 1.358(10)
C70 C75 1.547(9)
C71 C72 1.411(9)
C71 C76 1.446(9)
C77 C82 1.383(9)
C77 C78 1.449(8)
C78 C85 1.428(8)
C79 C80 1.418(9)
C80 C81 1.385(9)
C80 C89 1.515(9)
C81 C82 1.422(10)
C81 C90 1.482(9)
C82 C83 1.420(9)
C83 C84 1.370(9)
C84 C85 1.422(9)
C85 C86 1.429(8)
C86 C87 1.355(8)
C86 C91 1.534(8)
C87 C88 1.432(8)
C87 C92 1.520(9)
C93 C94 1.423(9)
C93 C98 1.424(9)
C94 C101 1.378(9)
C95 C96 1.453(12)
C96 C97 1.433(12)
C96 C105 1.514(11)
C97 C98 1.359(11)
C97 C106 1.530(11)
C98 C99 1.458(11)
C99 C100 1.263(10)
C100 C101 1.471(10)
C101 C102 1.395(10)
C102 C103 1.397(9)
C102 C107 1.524(9)
C103 C104 1.414(9)
C103 C108 1.510(9)

loop_
_platon_squeeze_void_nr
_platon_squeeze_void_average_x
_platon_squeeze_void_average_y
_platon_squeeze_void_average_z
_platon_squeeze_void_volume
_platon_squeeze_void_count_electrons
1 0.000 0.003 0.005 2999.7 1265.1
